data_7221809
loop_
_publ_author_name
'Lun, Hui-Jie'
'Cui, Sa-Sa'
'Li, Hai-Jiao'
'Ping, Qi'
'Song, Hao-Han'
'Li, Ya-Min'
'Ru, Yu'
'Bai, Yan-Long'
'Xiang, Sheng-Chang'

_publ_section_title
;
 A chiral coordination polymer with double coaxially nested helical chains
 exhibiting spin-canting antiferromagnetism
;
_journal_issue 37
_journal_name_full CrystEngComm
_journal_page_first 7029
_journal_paper_doi 10.1039/C5CE01378J
_journal_volume 17
_journal_year 2015
_chemical_formula_sum 'C50 H78 N0 Ni3 O22'
_chemical_formula_weight 1207.25
_chemical_name_systematic
; 
 ? 
;
_space_group_IT_number 19
_symmetry_cell_setting orthorhombic
_symmetry_space_group_name_Hall 'P 2ac 2ab'
_symmetry_space_group_name_H-M 'P 21 21 21'
_atom_sites_solution_hydrogens geom
_atom_sites_solution_primary direct
_atom_sites_solution_secondary difmap
_audit_creation_method SHELXL-97
_audit_update_record
;
2015-06-04 deposited with the CCDC.
2015-08-13 downloaded from the CCDC.
;
_cell_angle_alpha 90.00
_cell_angle_beta 90.00
_cell_angle_gamma 90.00
_cell_formula_units_Z 4
_cell_length_a 12.4370(6)
_cell_length_b 14.0606(7)
_cell_length_c 32.3952(16)
_cell_measurement_temperature 296(2)
_cell_volume 5665.0(5)
_computing_structure_refinement 'SHELXL-97 (Sheldrick, 1997)'
_computing_structure_solution 'SHELXS-97 (Sheldrick, 1990)'
_diffrn_ambient_temperature 296(2)
_diffrn_measured_fraction_theta_full 0.995
_diffrn_measured_fraction_theta_max 0.995
_diffrn_measurement_device_type 'Bruker Apex-II CCD detector diffractometer'
_diffrn_radiation_monochromator graphite
_diffrn_radiation_source 'fine-focus sealed tube'
_diffrn_radiation_type MoK\a
_diffrn_radiation_wavelength 0.71073
_diffrn_reflns_av_R_equivalents 0.0315
_diffrn_reflns_av_sigmaI/netI 0.0444
_diffrn_reflns_limit_h_max 14
_diffrn_reflns_limit_h_min -13
_diffrn_reflns_limit_k_max 16
_diffrn_reflns_limit_k_min -16
_diffrn_reflns_limit_l_max 34
_diffrn_reflns_limit_l_min -38
_diffrn_reflns_number 28897
_diffrn_reflns_theta_full 25.00
_diffrn_reflns_theta_max 25.00
_diffrn_reflns_theta_min 1.58
_exptl_absorpt_coefficient_mu 1.063
_exptl_absorpt_correction_T_max 0.675
_exptl_absorpt_correction_T_min 0.569
_exptl_absorpt_correction_type multi-scan
_exptl_crystal_colour green
_exptl_crystal_density_diffrn 1.415
_exptl_crystal_density_method 'not measured'
_exptl_crystal_description block
_exptl_crystal_F_000 2552
_exptl_crystal_size_max 0.56
_exptl_crystal_size_mid 0.45
_exptl_crystal_size_min 0.37
_refine_diff_density_max 1.090
_refine_diff_density_min -1.346
_refine_diff_density_rms 0.103
_refine_ls_abs_structure_details 'Flack H D (1983), Acta Cryst. A39, 876-881'
_refine_ls_abs_structure_Flack 0.05(3)
_refine_ls_extinction_method none
_refine_ls_goodness_of_fit_ref 1.057
_refine_ls_hydrogen_treatment mixed
_refine_ls_matrix_type full
_refine_ls_number_parameters 649
_refine_ls_number_reflns 9927
_refine_ls_number_restraints 2
_refine_ls_restrained_S_all 1.056
_refine_ls_R_factor_all 0.0742
_refine_ls_R_factor_gt 0.0618
_refine_ls_shift/su_max 0.001
_refine_ls_shift/su_mean 0.000
_refine_ls_structure_factor_coef Fsqd
_refine_ls_weighting_details 'calc w=1/[\s^2^(Fo^2^)+(0.0535P)^2^+24.5694P] where P=(Fo^2^+2Fc^2^)/3'
_refine_ls_weighting_scheme calc
_refine_ls_wR_factor_gt 0.1562
_refine_ls_wR_factor_ref 0.1622
_reflns_number_gt 8442
_reflns_number_total 9927
_reflns_threshold_expression >2sigma(I)
_cod_data_source_file c5ce01378j2.cif
_cod_data_source_block l
_cod_depositor_comments
;
The following automatic conversions were performed:

'_symmetry_cell_setting' value 'Orthorhombic' changed to
'orthorhombic' according to
/usr/data/users/saulius/crontab/automatic-downloads/rss-feeds/RSC/lib/dictionaries/cif_core.dic
dictionary named 'cif_core.dic' version 2.4.2 from 2011-04-26.

'_exptl_absorpt_correction_type' value 'Multi-scan' changed to
'multi-scan' according to
/usr/data/users/saulius/crontab/automatic-downloads/rss-feeds/RSC/lib/dictionaries/cif_core.dic
dictionary named 'cif_core.dic' version 2.4.2 from 2011-04-26.

Automatic conversion script
Id: cif_fix_values 3271 2015-04-21 07:52:19Z andrius 

 Adding full bibliography for 7221809.cif.
;
_cod_original_sg_symbol_H-M P2(1)2(1)2(1)
_cod_database_code 7221809

loop_
_symmetry_equiv_pos_as_xyz
'x, y, z'
'-x+1/2, -y, z+1/2'
'-x, y+1/2, -z+1/2'
'x+1/2, -y+1/2, -z'

loop_
_atom_site_label
_atom_site_type_symbol
_atom_site_fract_x
_atom_site_fract_y
_atom_site_fract_z
_atom_site_U_iso_or_equiv
_atom_site_adp_type
_atom_site_occupancy
_atom_site_symmetry_multiplicity
_atom_site_calc_flag
_atom_site_refinement_flags
_atom_site_disorder_assembly
_atom_site_disorder_group
Ni1 Ni 0.76406(5) 0.49616(5) 0.99929(2) 0.02029(16) Uani 1 1 d . . .
Ni2 Ni 0.75724(6) 0.49160(5) 1.10489(2) 0.02311(19) Uani 1 1 d . . .
Ni3 Ni 0.76437(6) 0.50929(6) 0.89401(2) 0.02285(19) Uani 1 1 d . . .
O1 O 0.9984(4) 0.5454(5) 0.84458(17) 0.0542(17) Uani 1 1 d . . .
O2 O 0.8232(4) 0.5578(4) 0.83771(14) 0.0397(13) Uani 1 1 d . . .
O3 O 0.5173(4) 0.4609(5) 1.14914(17) 0.0600(19) Uani 1 1 d . . .
O4 O 0.6919(4) 0.4510(4) 1.16122(13) 0.0347(12) Uani 1 1 d . . .
O5 O 0.7740(4) 0.6427(3) 0.91478(13) 0.0309(10) Uani 1 1 d . . .
O6 O 0.8116(4) 0.6268(3) 0.98118(14) 0.0350(11) Uani 1 1 d . . .
O7 O 0.7437(4) 0.3577(3) 1.08561(14) 0.0346(11) Uani 1 1 d . . .
O8 O 0.7205(4) 0.3664(3) 1.01750(14) 0.0372(12) Uani 1 1 d . . .
O9 O 0.6058(3) 0.5310(3) 1.08604(13) 0.0302(10) Uani 1 1 d . . .
O10 O 0.6252(4) 0.5565(4) 1.01915(14) 0.0364(12) Uani 1 1 d . . .
O11 O 0.9163(3) 0.4746(3) 0.91035(13) 0.0290(10) Uani 1 1 d . . .
O12 O 0.9021(4) 0.4373(4) 0.97699(14) 0.0349(11) Uani 1 1 d . . .
O13 O 0.6468(5) 0.3966(4) 0.81487(16) 0.0480(14) Uani 1 1 d . . .
O14 O 0.7502(4) 0.3677(3) 0.87014(14) 0.0329(10) Uani 1 1 d . . .
O15 O 1.0143(4) 0.4719(5) 1.08411(16) 0.0505(15) Uani 1 1 d . . .
O16 O 0.8984(3) 0.4578(4) 1.13555(13) 0.0302(11) Uani 1 1 d . . .
O17 O 0.8744(4) 0.6065(4) 1.18222(14) 0.0407(12) Uani 1 1 d . . .
O18 O 0.7766(4) 0.6328(3) 1.12653(14) 0.0325(11) Uani 1 1 d . . .
O19 O 0.5099(4) 0.5227(4) 0.91903(16) 0.0465(14) Uani 1 1 d . . .
O20 O 0.6217(4) 0.5397(3) 0.86555(13) 0.0301(11) Uani 1 1 d . . .
O21 O 0.8444(3) 0.5339(3) 1.05326(14) 0.0273(10) Uani 1 1 d D . .
O22 O 0.6837(3) 0.4586(3) 0.94546(14) 0.0263(9) Uani 1 1 d D . .
C1 C 0.9513(6) 0.5545(5) 0.7474(2) 0.0444(17) Uani 1 1 d . . .
C2 C 0.9277(6) 0.6215(6) 0.7101(2) 0.0365(17) Uani 1 1 d . . .
H2A H 0.9929 0.6584 0.7046 0.044 Uiso 1 1 calc R . .
C3 C 0.8392(7) 0.6913(7) 0.7235(2) 0.054(2) Uani 1 1 d . . .
H3A H 0.8605 0.7563 0.7178 0.065 Uiso 1 1 calc R . .
H3B H 0.7726 0.6781 0.7090 0.065 Uiso 1 1 calc R . .
C4 C 0.8250(8) 0.6757(7) 0.7701(2) 0.054(2) Uani 1 1 d . . .
H4A H 0.7621 0.6370 0.7756 0.065 Uiso 1 1 calc R . .
H4B H 0.8173 0.7361 0.7843 0.065 Uiso 1 1 calc R . .
C5 C 0.9296(6) 0.6236(6) 0.7842(2) 0.0419(19) Uani 1 1 d . . .
C6 C 0.9120(5) 0.5709(5) 0.8247(2) 0.0325(16) Uani 1 1 d . . .
C7 C 0.6002(6) 0.4334(6) 1.1713(2) 0.0369(17) Uani 1 1 d . . .
C8 C 1.0203(9) 0.6939(8) 0.7900(4) 0.080(3) Uiso 1 1 d . . .
H8A H 1.0838 0.6607 0.7987 0.096 Uiso 1 1 calc R . .
H8B H 1.0004 0.7397 0.8106 0.096 Uiso 1 1 calc R . .
H8C H 1.0342 0.7260 0.7644 0.096 Uiso 1 1 calc R . .
C9 C 1.0669(8) 0.5198(7) 0.7460(3) 0.079(3) Uiso 1 1 d . . .
H9A H 1.0762 0.4778 0.7229 0.095 Uiso 1 1 calc R . .
H9B H 1.0833 0.4864 0.7711 0.095 Uiso 1 1 calc R . .
H9C H 1.1144 0.5732 0.7432 0.095 Uiso 1 1 calc R . .
C10 C 0.8745(7) 0.4697(5) 0.7488(3) 0.056(2) Uani 1 1 d . . .
H10A H 0.8901 0.4275 0.7263 0.084 Uiso 1 1 calc R . .
H10B H 0.8017 0.4918 0.7466 0.084 Uiso 1 1 calc R . .
H10C H 0.8835 0.4364 0.7745 0.084 Uiso 1 1 calc R . .
C11 C 0.7230(4) 0.3217(4) 1.0509(2) 0.0239(12) Uani 1 1 d . A .
C12 C 0.6996(5) 0.2148(4) 1.0500(2) 0.0243(13) Uani 1 1 d . . .
C13 C 0.6841(8) 0.1717(7) 1.0055(3) 0.014(2) Uiso 0.50 1 d P A 1
H13A H 0.6426 0.2149 0.9884 0.017 Uiso 0.50 1 calc PR A 1
H13B H 0.7535 0.1617 0.9925 0.017 Uiso 0.50 1 calc PR A 1
C14 C 0.6272(9) 0.0808(8) 1.0098(3) 0.017(2) Uiso 0.50 1 d P A 1
H14A H 0.6770 0.0278 1.0081 0.021 Uiso 0.50 1 calc PR A 1
H14B H 0.5731 0.0737 0.9885 0.021 Uiso 0.50 1 calc PR A 1
C16 C 0.5927(7) 0.1859(7) 1.0711(3) 0.0041(18) Uiso 0.50 1 d P A 1
C17 C 0.5987(10) 0.1840(10) 1.1180(4) 0.029(3) Uiso 0.50 1 d P A 1
H17A H 0.5302 0.1653 1.1290 0.044 Uiso 0.50 1 calc PR A 1
H17B H 0.6170 0.2461 1.1281 0.044 Uiso 0.50 1 calc PR A 1
H17C H 0.6526 0.1393 1.1266 0.044 Uiso 0.50 1 calc PR A 1
C19 C 0.7981(9) 0.1640(8) 1.0681(3) 0.022(2) Uiso 0.50 1 d P A 1
H19A H 0.8536 0.1607 1.0475 0.034 Uiso 0.50 1 calc PR A 1
H19B H 0.7783 0.1009 1.0764 0.034 Uiso 0.50 1 calc PR A 1
H19C H 0.8239 0.1987 1.0916 0.034 Uiso 0.50 1 calc PR A 1
C13' C 0.7226(18) 0.1681(15) 1.0928(6) 0.075(6) Uiso 0.50 1 d P A 2
H13C H 0.7237 0.2151 1.1147 0.089 Uiso 0.50 1 calc PR A 2
H13D H 0.7903 0.1338 1.0927 0.089 Uiso 0.50 1 calc PR A 2
C14' C 0.6162(17) 0.0927(16) 1.0978(6) 0.073(6) Uiso 0.50 1 d P A 2
H14C H 0.6393 0.0310 1.1078 0.088 Uiso 0.50 1 calc PR A 2
H14D H 0.5629 0.1184 1.1166 0.088 Uiso 0.50 1 calc PR A 2
C16' C 0.5773(12) 0.1993(11) 1.0416(5) 0.044(4) Uiso 0.50 1 d P A 2
C17' C 0.562(2) 0.2032(18) 0.9942(7) 0.096(7) Uiso 0.50 1 d P A 2
H17D H 0.5649 0.2682 0.9852 0.115 Uiso 0.50 1 calc PR A 2
H17E H 0.4940 0.1761 0.9870 0.115 Uiso 0.50 1 calc PR A 2
H17F H 0.6188 0.1679 0.9811 0.115 Uiso 0.50 1 calc PR A 2
C19' C 0.6292(19) 0.0325(18) 1.0246(7) 0.086(7) Uiso 0.50 1 d P A 2
H19D H 0.6277 -0.0338 1.0317 0.103 Uiso 0.50 1 calc PR A 2
H19E H 0.7024 0.0541 1.0235 0.103 Uiso 0.50 1 calc PR A 2
H19F H 0.5960 0.0416 0.9981 0.103 Uiso 0.50 1 calc PR A 2
C15 C 0.5722(5) 0.0854(5) 1.0550(2) 0.0274(13) Uani 1 1 d . . .
C18 C 0.5044(6) 0.2558(5) 1.0599(4) 0.063(3) Uani 1 1 d . . .
H18A H 0.5360 0.3150 1.0514 0.095 Uiso 1 1 calc R A 1
H18B H 0.4592 0.2664 1.0835 0.095 Uiso 1 1 calc R A 1
H18C H 0.4621 0.2304 1.0377 0.095 Uiso 1 1 calc R A 1
C20 C 0.8004(4) 0.6756(4) 0.9489(2) 0.0243(13) Uani 1 1 d . . .
C21 C 0.5716(5) 0.5569(4) 1.0510(2) 0.0282(14) Uani 1 1 d . . .
C22 C 0.4541(5) 0.5920(5) 1.0473(2) 0.0319(15) Uani 1 1 d . . .
C23 C 0.4171(8) 0.6097(7) 1.0010(3) 0.069(3) Uani 1 1 d . . .
H23A H 0.4006 0.5500 0.9874 0.083 Uiso 1 1 calc R . .
H23B H 0.4728 0.6422 0.9855 0.083 Uiso 1 1 calc R . .
C24 C 0.3088(9) 0.6765(6) 1.0051(3) 0.071(3) Uani 1 1 d . . .
H24A H 0.3075 0.7257 0.9841 0.085 Uiso 1 1 calc R . .
H24B H 0.2437 0.6388 1.0031 0.085 Uiso 1 1 calc R . .
C25 C 0.3221(5) 0.7184(5) 1.0476(2) 0.0293(14) Uani 1 1 d . . .
H25A H 0.2679 0.6872 1.0649 0.035 Uiso 1 1 calc R . .
C26 C 0.4334(8) 0.6896(7) 1.0662(3) 0.066(3) Uiso 1 1 d . . .
C27 C 0.5193(7) 0.7611(7) 1.0606(3) 0.060(2) Uiso 1 1 d . . .
H27A H 0.5343 0.7683 1.0317 0.071 Uiso 1 1 calc R . .
H27B H 0.5831 0.7404 1.0746 0.071 Uiso 1 1 calc R . .
H27C H 0.4962 0.8209 1.0717 0.071 Uiso 1 1 calc R . .
C28 C 0.4239(11) 0.6858(10) 1.1137(4) 0.098(4) Uiso 1 1 d . . .
H28A H 0.4921 0.6682 1.1253 0.117 Uiso 1 1 calc R . .
H28B H 0.3707 0.6397 1.1213 0.117 Uiso 1 1 calc R . .
H28C H 0.4032 0.7472 1.1239 0.117 Uiso 1 1 calc R . .
C29 C 0.3779(9) 0.5148(8) 1.0628(3) 0.086(3) Uiso 1 1 d . . .
H29A H 0.3949 0.4998 1.0910 0.103 Uiso 1 1 calc R . .
H29B H 0.3858 0.4589 1.0461 0.103 Uiso 1 1 calc R . .
H29C H 0.3052 0.5373 1.0612 0.103 Uiso 1 1 calc R . .
C30 C 0.9547(5) 0.4432(4) 0.9454(2) 0.0253(13) Uani 1 1 d . . .
C31 C 0.6953(6) 0.3393(5) 0.8409(2) 0.0344(17) Uani 1 1 d . . .
C32 C 0.6773(6) 0.2352(5) 0.8331(2) 0.0338(16) Uani 1 1 d . . .
H32A H 0.6809 0.2246 0.8032 0.041 Uiso 1 1 calc R . .
C33 C 0.5631(5) 0.2034(5) 0.8483(2) 0.0304(15) Uani 1 1 d . . .
C34 C 0.5788(5) 0.0937(6) 0.8524(2) 0.0331(16) Uani 1 1 d . . .
C35 C 0.6913(5) 0.0860(6) 0.8708(3) 0.046(2) Uani 1 1 d . . .
H35A H 0.7243 0.0261 0.8630 0.056 Uiso 1 1 calc R . .
H35B H 0.6881 0.0895 0.9007 0.056 Uiso 1 1 calc R . .
C36 C 0.7558(6) 0.1693(5) 0.8535(3) 0.047(2) Uani 1 1 d . . .
H36A H 0.7935 0.2019 0.8755 0.056 Uiso 1 1 calc R . .
H36B H 0.8083 0.1467 0.8336 0.056 Uiso 1 1 calc R . .
C37 C 0.5423(7) 0.2463(6) 0.8911(3) 0.050(2) Uani 1 1 d . . .
H37A H 0.4728 0.2266 0.9008 0.075 Uiso 1 1 calc R . .
H37B H 0.5445 0.3144 0.8894 0.075 Uiso 1 1 calc R . .
H37C H 0.5965 0.2247 0.9100 0.075 Uiso 1 1 calc R . .
C38 C 0.4714(7) 0.2335(7) 0.8199(3) 0.059(3) Uani 1 1 d . . .
H38A H 0.4042 0.2124 0.8313 0.089 Uiso 1 1 calc R . .
H38B H 0.4814 0.2055 0.7932 0.089 Uiso 1 1 calc R . .
H38C H 0.4707 0.3015 0.8174 0.089 Uiso 1 1 calc R . .
C39 C 0.5754(8) 0.0453(7) 0.8099(3) 0.067(3) Uani 1 1 d . . .
H39A H 0.5854 -0.0219 0.8131 0.100 Uiso 1 1 calc R . .
H39B H 0.6317 0.0706 0.7928 0.100 Uiso 1 1 calc R . .
H39C H 0.5070 0.0572 0.7971 0.100 Uiso 1 1 calc R . .
C40 C 0.9927(5) 0.4490(5) 1.1204(2) 0.0310(15) Uani 1 1 d . . .
C41 C 0.8264(5) 0.6624(5) 1.1555(2) 0.0306(16) Uani 1 1 d . . .
C42 C 0.8433(5) 0.7682(5) 1.1638(2) 0.0293(15) Uani 1 1 d . . .
C43 C 0.7691(6) 0.8294(5) 1.1364(2) 0.0374(16) Uani 1 1 d . . .
H43A H 0.7524 0.7961 1.1110 0.045 Uiso 1 1 calc R . .
H43B H 0.7024 0.8431 1.1508 0.045 Uiso 1 1 calc R . .
C44 C 0.8290(6) 0.9202(6) 1.1273(3) 0.056(2) Uani 1 1 d . . .
H44A H 0.7944 0.9737 1.1408 0.067 Uiso 1 1 calc R . .
H44B H 0.8306 0.9321 1.0978 0.067 Uiso 1 1 calc R . .
C45 C 0.9428(5) 0.9072(5) 1.1438(2) 0.0336(16) Uani 1 1 d . . .
H45A H 0.9462 0.9365 1.1712 0.040 Uiso 1 1 calc R . .
C46 C 0.9593(5) 0.7987(5) 1.1493(2) 0.0303(15) Uani 1 1 d . . .
C47 C 1.0487(7) 0.7781(7) 1.1809(3) 0.058(2) Uani 1 1 d . . .
H47A H 1.1164 0.7994 1.1701 0.088 Uiso 1 1 calc R . .
H47B H 1.0520 0.7110 1.1861 0.088 Uiso 1 1 calc R . .
H47C H 1.0333 0.8111 1.2062 0.088 Uiso 1 1 calc R . .
C48 C 0.9898(6) 0.7526(6) 1.1084(3) 0.046(2) Uani 1 1 d . . .
H48A H 1.0606 0.7730 1.1005 0.069 Uiso 1 1 calc R . .
H48B H 0.9391 0.7710 1.0875 0.069 Uiso 1 1 calc R . .
H48C H 0.9891 0.6847 1.1114 0.069 Uiso 1 1 calc R . .
C49 C 0.8222(6) 0.7879(6) 1.2093(2) 0.0466(19) Uani 1 1 d . . .
H49A H 0.7509 0.7673 1.2163 0.070 Uiso 1 1 calc R . .
H49B H 0.8288 0.8549 1.2145 0.070 Uiso 1 1 calc R . .
H49C H 0.8735 0.7539 1.2258 0.070 Uiso 1 1 calc R . .
C50 C 0.5299(5) 0.5486(5) 0.8825(2) 0.0324(16) Uani 1 1 d . . .
H21 H 0.846(5) 0.5913(19) 1.0606(19) 0.025(18) Uiso 1 1 d D . .
H22 H 0.688(7) 0.402(3) 0.954(2) 0.06(3) Uiso 1 1 d D . .

loop_
_atom_site_aniso_label
_atom_site_aniso_U_11
_atom_site_aniso_U_22
_atom_site_aniso_U_33
_atom_site_aniso_U_23
_atom_site_aniso_U_13
_atom_site_aniso_U_12
Ni1 0.0205(3) 0.0201(3) 0.0202(3) 0.0052(3) 0.0017(3) 0.0011(3)
Ni2 0.0239(4) 0.0239(4) 0.0216(4) 0.0021(3) 0.0006(3) -0.0016(3)
Ni3 0.0225(4) 0.0244(4) 0.0217(4) 0.0026(3) -0.0005(3) -0.0032(3)
O1 0.034(3) 0.084(5) 0.045(3) 0.021(3) 0.004(2) -0.004(3)
O2 0.031(3) 0.062(4) 0.025(2) 0.013(2) 0.002(2) -0.004(2)
O3 0.035(3) 0.103(6) 0.042(3) 0.022(3) -0.001(2) 0.000(3)
O4 0.032(3) 0.047(3) 0.025(2) 0.007(2) -0.0008(19) -0.007(2)
O5 0.042(3) 0.022(2) 0.029(2) 0.0048(19) -0.005(2) -0.008(2)
O6 0.051(3) 0.023(2) 0.030(2) 0.012(2) -0.005(2) -0.005(2)
O7 0.053(3) 0.020(2) 0.030(2) 0.0069(19) -0.011(2) -0.006(2)
O8 0.047(3) 0.034(3) 0.030(2) 0.009(2) -0.005(2) -0.012(2)
O9 0.027(2) 0.036(3) 0.027(2) 0.010(2) -0.0007(18) 0.0015(19)
O10 0.033(2) 0.049(3) 0.027(2) 0.006(2) 0.010(2) 0.017(2)
O11 0.026(2) 0.034(3) 0.027(2) -0.001(2) -0.0013(18) 0.0030(19)
O12 0.027(2) 0.044(3) 0.033(3) 0.011(2) 0.005(2) 0.018(2)
O13 0.061(4) 0.044(3) 0.040(3) 0.011(3) -0.017(3) -0.009(3)
O14 0.033(2) 0.029(2) 0.037(3) -0.003(2) -0.008(2) -0.002(2)
O15 0.036(3) 0.077(4) 0.038(3) 0.019(3) 0.006(2) 0.013(3)
O16 0.024(2) 0.043(3) 0.023(2) -0.001(2) 0.0015(18) 0.001(2)
O17 0.054(3) 0.038(3) 0.030(3) 0.002(2) -0.010(2) 0.002(2)
O18 0.039(3) 0.025(2) 0.034(2) -0.004(2) -0.004(2) -0.006(2)
O19 0.035(3) 0.066(4) 0.038(3) 0.017(3) 0.002(2) 0.006(3)
O20 0.028(2) 0.029(3) 0.033(2) 0.003(2) -0.0050(19) 0.0016(19)
O21 0.030(2) 0.026(3) 0.026(2) -0.001(2) -0.0018(19) -0.0003(18)
O22 0.033(2) 0.021(2) 0.025(2) 0.006(2) -0.0014(19) -0.0039(18)
C1 0.056(4) 0.052(4) 0.025(3) 0.002(4) 0.002(4) 0.006(3)
C2 0.040(4) 0.045(4) 0.024(3) -0.003(3) -0.005(3) -0.015(3)
C3 0.061(5) 0.057(6) 0.044(5) -0.003(4) -0.007(4) 0.011(4)
C4 0.078(6) 0.044(5) 0.042(4) -0.010(4) 0.002(4) 0.013(5)
C5 0.047(4) 0.058(5) 0.021(3) -0.002(3) -0.001(3) -0.023(4)
C6 0.029(4) 0.039(4) 0.030(4) -0.003(3) -0.003(3) -0.005(3)
C7 0.035(4) 0.049(5) 0.027(4) -0.002(3) 0.002(3) 0.002(3)
C10 0.084(6) 0.044(4) 0.039(4) 0.016(5) -0.003(5) -0.012(4)
C11 0.018(3) 0.022(3) 0.032(3) 0.001(3) 0.000(3) -0.004(2)
C12 0.028(3) 0.013(3) 0.032(3) 0.005(3) -0.004(3) -0.004(2)
C15 0.022(3) 0.030(3) 0.030(3) -0.004(3) 0.003(3) -0.001(2)
C18 0.024(4) 0.028(4) 0.139(9) -0.007(5) 0.017(5) 0.003(3)
C20 0.018(3) 0.026(3) 0.029(3) 0.004(3) 0.002(3) 0.000(2)
C21 0.026(3) 0.019(3) 0.039(4) 0.004(3) -0.004(3) 0.003(2)
C22 0.027(3) 0.022(3) 0.047(4) 0.006(3) 0.007(3) 0.011(3)
C23 0.072(6) 0.074(6) 0.061(5) -0.018(5) -0.013(5) 0.015(5)
C24 0.122(9) 0.036(4) 0.055(5) -0.003(4) -0.041(6) 0.001(5)
C25 0.026(3) 0.028(3) 0.034(4) 0.000(3) 0.002(3) 0.001(3)
C30 0.027(3) 0.024(3) 0.025(3) -0.001(3) 0.000(3) 0.005(2)
C31 0.037(4) 0.036(4) 0.030(4) 0.001(3) 0.007(3) -0.008(3)
C32 0.038(4) 0.031(4) 0.033(4) -0.008(3) 0.009(3) -0.009(3)
C33 0.033(4) 0.024(4) 0.034(4) -0.002(3) 0.002(3) -0.002(3)
C34 0.031(4) 0.037(4) 0.032(4) -0.001(3) 0.003(3) 0.000(3)
C35 0.027(4) 0.039(4) 0.072(5) 0.011(4) 0.001(4) 0.000(3)
C36 0.025(4) 0.031(4) 0.084(6) -0.014(4) 0.002(4) -0.001(3)
C37 0.050(5) 0.037(4) 0.063(5) -0.009(4) 0.029(4) -0.008(4)
C38 0.038(4) 0.054(6) 0.086(7) 0.027(5) -0.019(4) -0.012(4)
C39 0.083(7) 0.070(6) 0.047(5) -0.025(5) 0.035(5) -0.032(5)
C40 0.033(4) 0.027(4) 0.033(4) -0.003(3) -0.002(3) 0.001(3)
C41 0.027(3) 0.039(4) 0.026(4) 0.001(3) 0.002(3) -0.004(3)
C42 0.025(3) 0.034(4) 0.028(3) -0.001(3) -0.001(3) 0.002(3)
C43 0.030(4) 0.031(4) 0.052(4) -0.001(3) -0.002(3) 0.001(3)
C44 0.029(4) 0.048(5) 0.091(7) 0.027(5) 0.006(4) 0.005(4)
C45 0.032(4) 0.027(4) 0.042(4) 0.000(3) 0.008(3) 0.001(3)
C46 0.024(3) 0.032(4) 0.035(4) 0.000(3) 0.000(3) -0.002(3)
C47 0.047(5) 0.056(6) 0.073(6) 0.017(5) -0.017(5) -0.004(4)
C48 0.040(4) 0.040(4) 0.059(5) -0.011(4) 0.025(4) -0.004(3)
C49 0.049(5) 0.051(5) 0.039(4) -0.014(4) 0.009(4) -0.005(4)
C50 0.026(3) 0.028(4) 0.043(4) 0.005(3) -0.004(3) 0.000(3)

loop_
_atom_type_symbol
_atom_type_description
_atom_type_scat_dispersion_real
_atom_type_scat_dispersion_imag
_atom_type_scat_source
C C 0.0033 0.0016 'International Tables Vol C Tables 4.2.6.8 and 6.1.1.4'
H H 0.0000 0.0000 'International Tables Vol C Tables 4.2.6.8 and 6.1.1.4'
N N 0.0061 0.0033 'International Tables Vol C Tables 4.2.6.8 and 6.1.1.4'
O O 0.0106 0.0060 'International Tables Vol C Tables 4.2.6.8 and 6.1.1.4'
Ni Ni 0.3393 1.1124 'International Tables Vol C Tables 4.2.6.8 and 6.1.1.4'

loop_
_geom_angle_atom_site_label_1
_geom_angle_atom_site_label_2
_geom_angle_atom_site_label_3
_geom_angle
_geom_angle_site_symmetry_1
_geom_angle_site_symmetry_3
O8 Ni1 O6 178.7(2) . .
O8 Ni1 O10 93.3(2) . .
O6 Ni1 O10 87.7(2) . .
O8 Ni1 O12 87.8(2) . .
O6 Ni1 O12 91.1(2) . .
O10 Ni1 O12 177.7(2) . .
O8 Ni1 O22 83.37(18) . .
O6 Ni1 O22 97.38(18) . .
O10 Ni1 O22 87.88(19) . .
O12 Ni1 O22 90.27(18) . .
O8 Ni1 O21 96.62(18) . .
O6 Ni1 O21 82.63(18) . .
O10 Ni1 O21 92.04(18) . .
O12 Ni1 O21 89.82(19) . .
O22 Ni1 O21 179.9(2) . .
O7 Ni2 O9 94.8(2) . .
O7 Ni2 O16 90.29(19) . .
O9 Ni2 O16 168.58(17) . .
O7 Ni2 O4 89.0(2) . .
O9 Ni2 O4 88.65(18) . .
O16 Ni2 O4 81.22(18) . .
O7 Ni2 O21 93.57(19) . .
O9 Ni2 O21 99.31(17) . .
O16 Ni2 O21 90.54(17) . .
O4 Ni2 O21 171.39(18) . .
O7 Ni2 O18 178.01(19) . .
O9 Ni2 O18 87.13(19) . .
O16 Ni2 O18 87.72(19) . .
O4 Ni2 O18 90.63(19) . .
O21 Ni2 O18 86.51(18) . .
O5 Ni3 O11 94.71(19) . .
O5 Ni3 O20 90.44(19) . .
O11 Ni3 O20 168.34(18) . .
O5 Ni3 O22 94.66(18) . .
O11 Ni3 O22 99.16(17) . .
O20 Ni3 O22 90.82(18) . .
O5 Ni3 O2 88.1(2) . .
O11 Ni3 O2 88.85(19) . .
O20 Ni3 O2 80.86(18) . .
O22 Ni3 O2 171.28(18) . .
O5 Ni3 O14 178.05(18) . .
O11 Ni3 O14 86.97(18) . .
O20 Ni3 O14 87.73(18) . .
O22 Ni3 O14 86.04(18) . .
O2 Ni3 O14 91.0(2) . .
C6 O2 Ni3 133.2(5) . .
C7 O4 Ni2 131.4(5) . .
C20 O5 Ni3 131.7(4) . .
C20 O6 Ni1 134.9(4) . .
C11 O7 Ni2 132.6(4) . .
C11 O8 Ni1 135.1(4) . .
C21 O9 Ni2 130.6(4) . .
C21 O10 Ni1 136.9(4) . .
C30 O11 Ni3 130.5(4) . .
C30 O12 Ni1 136.3(4) . .
C31 O14 Ni3 128.5(5) . .
C40 O16 Ni2 128.1(4) . .
C41 O18 Ni2 130.0(5) . .
C50 O20 Ni3 127.2(4) . .
Ni2 O21 Ni1 110.62(19) . .
Ni2 O21 H21 93(5) . .
Ni1 O21 H21 119(4) . .
Ni3 O22 Ni1 110.75(19) . .
Ni3 O22 H22 124(6) . .
Ni1 O22 H22 86(6) . .
C9 C1 C10 110.0(7) . .
C9 C1 C2 110.5(7) . .
C10 C1 C2 112.2(6) . .
C9 C1 C5 112.7(7) . .
C10 C1 C5 110.8(6) . .
C2 C1 C5 100.5(5) . .
C7 C2 C3 113.3(6) 2_664 .
C7 C2 C1 112.2(6) 2_664 .
C3 C2 C1 107.6(6) . .
C7 C2 H2A 107.9 2_664 .
C3 C2 H2A 107.9 . .
C1 C2 H2A 107.9 . .
C4 C3 C2 105.6(7) . .
C4 C3 H3A 110.6 . .
C2 C3 H3A 110.6 . .
C4 C3 H3B 110.6 . .
C2 C3 H3B 110.6 . .
H3A C3 H3B 108.7 . .
C3 C4 C5 104.9(7) . .
C3 C4 H4A 110.8 . .
C5 C4 H4A 110.8 . .
C3 C4 H4B 110.8 . .
C5 C4 H4B 110.8 . .
H4A C4 H4B 108.8 . .
C8 C5 C6 108.5(7) . .
C8 C5 C1 111.9(7) . .
C6 C5 C1 112.3(7) . .
C8 C5 C4 110.6(8) . .
C6 C5 C4 111.1(6) . .
C1 C5 C4 102.3(6) . .
O2 C6 O1 122.9(6) . .
O2 C6 C5 120.8(6) . .
O1 C6 C5 116.2(6) . .
O4 C7 O3 122.0(7) . .
O4 C7 C2 122.9(6) . 2_665
O3 C7 C2 115.1(6) . 2_665
C5 C8 H8A 109.5 . .
C5 C8 H8B 109.5 . .
H8A C8 H8B 109.5 . .
C5 C8 H8C 109.5 . .
H8A C8 H8C 109.5 . .
H8B C8 H8C 109.5 . .
C1 C9 H9A 109.5 . .
C1 C9 H9B 109.5 . .
H9A C9 H9B 109.5 . .
C1 C9 H9C 109.5 . .
H9A C9 H9C 109.5 . .
H9B C9 H9C 109.5 . .
C1 C10 H10A 109.5 . .
C1 C10 H10B 109.5 . .
H10A C10 H10B 109.5 . .
C1 C10 H10C 109.5 . .
H10A C10 H10C 109.5 . .
H10B C10 H10C 109.5 . .
O8 C11 O7 125.1(5) . .
O8 C11 C12 118.1(6) . .
O7 C11 C12 116.7(5) . .
C11 C12 C19 107.3(6) . .
C11 C12 C16 114.4(6) . .
C19 C12 C16 113.3(7) . .
C11 C12 C16' 109.0(7) . .
C19 C12 C16' 141.2(9) . .
C16 C12 C16' 37.2(6) . .
C11 C12 C13' 111.2(9) . .
C19 C12 C13' 47.0(9) . .
C16 C12 C13' 69.8(9) . .
C16' C12 C13' 106.0(11) . .
C11 C12 C13 114.7(6) . .
C19 C12 C13 105.5(7) . .
C16 C12 C13 101.4(6) . .
C16' C12 C13 70.6(7) . .
C13' C12 C13 132.3(10) . .
C14 C13 C12 107.8(8) . .
C14 C13 H13A 110.1 . .
C12 C13 H13A 110.1 . .
C14 C13 H13B 110.1 . .
C12 C13 H13B 110.1 . .
H13A C13 H13B 108.5 . .
C13 C14 C15 104.8(8) . .
C13 C14 H14A 110.8 . .
C15 C14 H14A 110.8 . .
C13 C14 H14B 110.8 . .
C15 C14 H14B 110.8 . .
H14A C14 H14B 108.9 . .
C18 C16 C17 106.5(9) . .
C18 C16 C15 113.4(7) . .
C17 C16 C15 109.4(8) . .
C18 C16 C12 110.2(7) . .
C17 C16 C12 113.8(8) . .
C15 C16 C12 103.6(6) . .
C16 C17 H17A 109.5 . .
C16 C17 H17B 109.5 . .
H17A C17 H17B 109.5 . .
C16 C17 H17C 109.5 . .
H17A C17 H17C 109.5 . .
H17B C17 H17C 109.5 . .
C12 C19 H19A 109.5 . .
C12 C19 H19B 109.5 . .
H19A C19 H19B 109.5 . .
C12 C19 H19C 109.5 . .
H19A C19 H19C 109.5 . .
H19B C19 H19C 109.5 . .
C12 C13' C14' 101.8(14) . .
C12 C13' H13C 111.4 . .
C14' C13' H13C 111.4 . .
C12 C13' H13D 111.4 . .
C14' C13' H13D 111.4 . .
H13C C13' H13D 109.3 . .
C15 C14' C13' 103.8(14) . .
C15 C14' H14C 111.0 . .
C13' C14' H14C 111.0 . .
C15 C14' H14D 111.0 . .
C13' C14' H14D 111.0 . .
H14C C14' H14D 109.0 . .
C18 C16' C17' 109.5(15) . .
C18 C16' C12 119.9(12) . .
C17' C16' C12 106.6(14) . .
C18 C16' C15 115.4(11) . .
C17' C16' C15 106.8(13) . .
C12 C16' C15 97.3(9) . .
C16' C17' H17D 109.5 . .
C16' C17' H17E 109.5 . .
H17D C17' H17E 109.5 . .
C16' C17' H17F 109.5 . .
H17D C17' H17F 109.5 . .
H17E C17' H17F 109.5 . .
C15 C19' H19D 109.5 . .
C15 C19' H19E 109.5 . .
H19D C19' H19E 109.5 . .
C15 C19' H19F 109.5 . .
H19D C19' H19F 109.5 . .
H19E C19' H19F 109.5 . .
C19' C15 C14' 119.7(14) . .
C19' C15 C30 109.6(11) . 4_457
C14' C15 C30 112.2(9) . 4_457
C19' C15 C16 129.5(12) . .
C14' C15 C16 63.8(10) . .
C30 C15 C16 114.2(6) 4_457 .
C19' C15 C14 30.9(10) . .
C14' C15 C14 133.5(10) . .
C30 C15 C14 113.0(6) 4_457 .
C16 C15 C14 106.0(7) . .
C19' C15 C16' 107.7(12) . .
C14' C15 C16' 99.4(11) . .
C30 C15 C16' 106.9(7) 4_457 .
C16 C15 C16' 36.0(6) . .
C14 C15 C16' 77.7(7) . .
C16' C18 C16 40.0(7) . .
C16' C18 H18A 96.4 . .
C16 C18 H18A 109.5 . .
C16' C18 H18B 146.8 . .
C16 C18 H18B 109.5 . .
H18A C18 H18B 109.5 . .
C16' C18 H18C 79.5 . .
C16 C18 H18C 109.5 . .
H18A C18 H18C 109.5 . .
H18B C18 H18C 109.5 . .
O5 C20 O6 124.5(6) . .
O5 C20 C25 118.6(6) . 4_567
O6 C20 C25 116.9(6) . 4_567
O10 C21 O9 124.7(6) . .
O10 C21 C22 116.7(6) . .
O9 C21 C22 118.5(6) . .
C29 C22 C26 113.7(7) . .
C29 C22 C21 109.5(6) . .
C26 C22 C21 114.6(6) . .
C29 C22 C23 104.0(7) . .
C26 C22 C23 100.9(6) . .
C21 C22 C23 113.4(6) . .
C22 C23 C24 104.6(7) . .
C22 C23 H23A 110.8 . .
C24 C23 H23A 110.8 . .
C22 C23 H23B 110.8 . .
C24 C23 H23B 110.8 . .
H23A C23 H23B 108.9 . .
C25 C24 C23 101.8(7) . .
C25 C24 H24A 111.4 . .
C23 C24 H24A 111.4 . .
C25 C24 H24B 111.4 . .
C23 C24 H24B 111.4 . .
H24A C24 H24B 109.3 . .
C24 C25 C20 115.6(6) . 4_467
C24 C25 C26 110.4(7) . .
C20 C25 C26 112.5(6) 4_467 .
C24 C25 H25A 105.9 . .
C20 C25 H25A 105.9 4_467 .
C26 C25 H25A 105.9 . .
C27 C26 C22 116.1(8) . .
C27 C26 C28 101.7(9) . .
C22 C26 C28 112.5(9) . .
C27 C26 C25 114.6(8) . .
C22 C26 C25 103.1(7) . .
C28 C26 C25 109.0(9) . .
C26 C27 H27A 109.5 . .
C26 C27 H27B 109.5 . .
H27A C27 H27B 109.5 . .
C26 C27 H27C 109.5 . .
H27A C27 H27C 109.5 . .
H27B C27 H27C 109.5 . .
C26 C28 H28A 109.5 . .
C26 C28 H28B 109.5 . .
H28A C28 H28B 109.5 . .
C26 C28 H28C 109.5 . .
H28A C28 H28C 109.5 . .
H28B C28 H28C 109.5 . .
C22 C29 H29A 109.5 . .
C22 C29 H29B 109.5 . .
H29A C29 H29B 109.5 . .
C22 C29 H29C 109.5 . .
H29A C29 H29C 109.5 . .
H29B C29 H29C 109.5 . .
O12 C30 O11 123.8(5) . .
O12 C30 C15 120.4(6) . 4_557
O11 C30 C15 115.8(5) . 4_557
O14 C31 O13 123.3(7) . .
O14 C31 C32 121.9(7) . .
O13 C31 C32 114.8(6) . .
C36 C32 C31 115.5(6) . .
C36 C32 C33 105.9(6) . .
C31 C32 C33 111.0(6) . .
C36 C32 H32A 108.1 . .
C31 C32 H32A 108.1 . .
C33 C32 H32A 108.1 . .
C38 C33 C37 108.1(7) . .
C38 C33 C34 114.7(6) . .
C37 C33 C34 109.5(6) . .
C38 C33 C32 114.1(6) . .
C37 C33 C32 109.0(6) . .
C34 C33 C32 101.3(5) . .
C40 C34 C35 113.2(6) 4_457 .
C40 C34 C39 109.1(6) 4_457 .
C35 C34 C39 110.1(7) . .
C40 C34 C33 110.7(6) 4_457 .
C35 C34 C33 102.6(6) . .
C39 C34 C33 111.0(7) . .
C34 C35 C36 106.5(6) . .
C34 C35 H35A 110.4 . .
C36 C35 H35A 110.4 . .
C34 C35 H35B 110.4 . .
C36 C35 H35B 110.4 . .
H35A C35 H35B 108.6 . .
C32 C36 C35 107.1(6) . .
C32 C36 H36A 110.3 . .
C35 C36 H36A 110.3 . .
C32 C36 H36B 110.3 . .
C35 C36 H36B 110.3 . .
H36A C36 H36B 108.6 . .
C33 C37 H37A 109.5 . .
C33 C37 H37B 109.5 . .
H37A C37 H37B 109.5 . .
C33 C37 H37C 109.5 . .
H37A C37 H37C 109.5 . .
H37B C37 H37C 109.5 . .
C33 C38 H38A 109.5 . .
C33 C38 H38B 109.5 . .
H38A C38 H38B 109.5 . .
C33 C38 H38C 109.5 . .
H38A C38 H38C 109.5 . .
H38B C38 H38C 109.5 . .
C34 C39 H39A 109.5 . .
C34 C39 H39B 109.5 . .
H39A C39 H39B 109.5 . .
C34 C39 H39C 109.5 . .
H39A C39 H39C 109.5 . .
H39B C39 H39C 109.5 . .
O15 C40 O16 122.3(6) . .
O15 C40 C34 119.9(6) . 4_557
O16 C40 C34 117.8(6) . 4_557
O18 C41 O17 122.9(7) . .
O18 C41 C42 123.2(6) . .
O17 C41 C42 113.9(6) . .
C49 C42 C41 108.9(6) . .
C49 C42 C43 110.6(6) . .
C41 C42 C43 111.1(6) . .
C49 C42 C46 113.5(6) . .
C41 C42 C46 109.8(6) . .
C43 C42 C46 102.9(5) . .
C44 C43 C42 106.8(6) . .
C44 C43 H43A 110.4 . .
C42 C43 H43A 110.4 . .
C44 C43 H43B 110.4 . .
C42 C43 H43B 110.4 . .
H43A C43 H43B 108.6 . .
C43 C44 C45 106.7(6) . .
C43 C44 H44A 110.4 . .
C45 C44 H44A 110.4 . .
C43 C44 H44B 110.4 . .
C45 C44 H44B 110.4 . .
H44A C44 H44B 108.6 . .
C50 C45 C44 114.7(6) 4_567 .
C50 C45 C46 112.0(6) 4_567 .
C44 C45 C46 106.4(6) . .
C50 C45 H45A 107.8 4_567 .
C44 C45 H45A 107.8 . .
C46 C45 H45A 107.8 . .
C48 C46 C47 108.6(7) . .
C48 C46 C45 110.7(6) . .
C47 C46 C45 110.9(6) . .
C48 C46 C42 111.9(6) . .
C47 C46 C42 114.2(6) . .
C45 C46 C42 100.4(5) . .
C46 C47 H47A 109.5 . .
C46 C47 H47B 109.5 . .
H47A C47 H47B 109.5 . .
C46 C47 H47C 109.5 . .
H47A C47 H47C 109.5 . .
H47B C47 H47C 109.5 . .
C46 C48 H48A 109.5 . .
C46 C48 H48B 109.5 . .
H48A C48 H48B 109.5 . .
C46 C48 H48C 109.5 . .
H48A C48 H48C 109.5 . .
H48B C48 H48C 109.5 . .
C42 C49 H49A 109.5 . .
C42 C49 H49B 109.5 . .
H49A C49 H49B 109.5 . .
C42 C49 H49C 109.5 . .
H49A C49 H49C 109.5 . .
H49B C49 H49C 109.5 . .
O19 C50 O20 123.5(6) . .
O19 C50 C45 120.4(6) . 4_467
O20 C50 C45 116.1(6) . 4_467

loop_
_geom_bond_atom_site_label_1
_geom_bond_atom_site_label_2
_geom_bond_distance
_geom_bond_site_symmetry_2
Ni1 O8 1.993(5) .
Ni1 O6 2.016(5) .
Ni1 O10 2.029(4) .
Ni1 O12 2.038(4) .
Ni1 O22 2.078(4) .
Ni1 O21 2.083(5) .
Ni2 O7 1.990(5) .
Ni2 O9 2.056(4) .
Ni2 O16 2.072(4) .
Ni2 O4 2.078(4) .
Ni2 O21 2.080(5) .
Ni2 O18 2.119(5) .
Ni3 O5 1.996(4) .
Ni3 O11 2.022(4) .
Ni3 O20 2.044(4) .
Ni3 O22 2.072(4) .
Ni3 O2 2.080(5) .
Ni3 O14 2.143(5) .
O1 C6 1.304(9) .
O2 C6 1.197(8) .
O3 C7 1.315(9) .
O4 C7 1.213(9) .
O5 C20 1.242(8) .
O6 C20 1.259(7) .
O7 C11 1.260(7) .
O8 C11 1.251(7) .
O9 C21 1.266(8) .
O10 C21 1.228(8) .
O11 C30 1.308(8) .
O12 C30 1.219(8) .
O13 C31 1.314(9) .
O14 C31 1.233(8) .
O15 C40 1.250(8) .
O16 C40 1.277(8) .
O17 C41 1.312(8) .
O18 C41 1.199(8) .
O19 C50 1.264(8) .
O20 C50 1.273(8) .
O21 H21 0.84(2) .
O22 H22 0.85(2) .
C1 C9 1.520(12) .
C1 C10 1.528(10) .
C1 C2 1.559(10) .
C1 C5 1.561(10) .
C2 C7 1.514(10) 2_664
C2 C3 1.537(11) .
C2 H2A 0.9800 .
C3 C4 1.535(11) .
C3 H3A 0.9700 .
C3 H3B 0.9700 .
C4 C5 1.561(12) .
C4 H4A 0.9700 .
C4 H4B 0.9700 .
C5 C8 1.512(12) .
C5 C6 1.523(10) .
C7 C2 1.514(10) 2_665
C8 H8A 0.9600 .
C8 H8B 0.9600 .
C8 H8C 0.9600 .
C9 H9A 0.9600 .
C9 H9B 0.9600 .
C9 H9C 0.9600 .
C10 H10A 0.9600 .
C10 H10B 0.9600 .
C10 H10C 0.9600 .
C11 C12 1.532(8) .
C12 C19 1.534(13) .
C12 C16 1.548(11) .
C12 C16' 1.560(17) .
C12 C13' 1.56(2) .
C12 C13 1.576(12) .
C13 C14 1.468(15) .
C13 H13A 0.9700 .
C13 H13B 0.9700 .
C14 C15 1.616(12) .
C14 H14A 0.9700 .
C14 H14B 0.9700 .
C16 C18 1.518(11) .
C16 C17 1.523(15) .
C16 C15 1.528(11) .
C17 H17A 0.9600 .
C17 H17B 0.9600 .
C17 H17C 0.9600 .
C19 H19A 0.9600 .
C19 H19B 0.9600 .
C19 H19C 0.9600 .
C13' C14' 1.70(3) .
C13' H13C 0.9700 .
C13' H13D 0.9700 .
C14' C15 1.49(2) .
C14' H14C 0.9700 .
C14' H14D 0.9700 .
C16' C18 1.344(17) .
C16' C17' 1.55(3) .
C16' C15 1.660(17) .
C17' H17D 0.9600 .
C17' H17E 0.9600 .
C17' H17F 0.9600 .
C19' C15 1.42(2) .
C19' H19D 0.9600 .
C19' H19E 0.9600 .
C19' H19F 0.9600 .
C15 C30 1.516(8) 4_457
C18 H18A 0.9600 .
C18 H18B 0.9600 .
C18 H18C 0.9600 .
C20 C25 1.520(9) 4_567
C21 C22 1.546(8) .
C22 C29 1.526(13) .
C22 C26 1.526(12) .
C22 C23 1.587(11) .
C23 C24 1.648(13) .
C23 H23A 0.9700 .
C23 H23B 0.9700 .
C24 C25 1.508(11) .
C24 H24A 0.9700 .
C24 H24B 0.9700 .
C25 C20 1.520(9) 4_467
C25 C26 1.563(12) .
C25 H25A 0.9800 .
C26 C27 1.477(13) .
C26 C28 1.542(14) .
C27 H27A 0.9600 .
C27 H27B 0.9600 .
C27 H27C 0.9600 .
C28 H28A 0.9600 .
C28 H28B 0.9600 .
C28 H28C 0.9600 .
C29 H29A 0.9600 .
C29 H29B 0.9600 .
C29 H29C 0.9600 .
C30 C15 1.516(8) 4_557
C31 C32 1.502(10) .
C32 C36 1.501(11) .
C32 C33 1.568(9) .
C32 H32A 0.9800 .
C33 C38 1.526(10) .
C33 C37 1.534(10) .
C33 C34 1.561(10) .
C34 C40 1.510(9) 4_457
C34 C35 1.525(10) .
C34 C39 1.537(10) .
C35 C36 1.526(11) .
C35 H35A 0.9700 .
C35 H35B 0.9700 .
C36 H36A 0.9700 .
C36 H36B 0.9700 .
C37 H37A 0.9600 .
C37 H37B 0.9600 .
C37 H37C 0.9600 .
C38 H38A 0.9600 .
C38 H38B 0.9600 .
C38 H38C 0.9600 .
C39 H39A 0.9600 .
C39 H39B 0.9600 .
C39 H39C 0.9600 .
C40 C34 1.510(9) 4_557
C41 C42 1.527(10) .
C42 C49 1.523(9) .
C42 C43 1.542(9) .
C42 C46 1.577(9) .
C43 C44 1.508(11) .
C43 H43A 0.9700 .
C43 H43B 0.9700 .
C44 C45 1.524(10) .
C44 H44A 0.9700 .
C44 H44B 0.9700 .
C45 C50 1.512(9) 4_567
C45 C46 1.549(10) .
C45 H45A 0.9800 .
C46 C48 1.522(10) .
C46 C47 1.539(10) .
C47 H47A 0.9600 .
C47 H47B 0.9600 .
C47 H47C 0.9600 .
C48 H48A 0.9600 .
C48 H48B 0.9600 .
C48 H48C 0.9600 .
C49 H49A 0.9600 .
C49 H49B 0.9600 .
C49 H49C 0.9600 .
C50 C45 1.512(9) 4_467
